data_4069965
loop_
_publ_author_name
'Lara, Patricia'
'L\'opez-Serrano, Joaqu\'in'
'Maya, Celia'
'Paneque, Margarita'
'Poveda, Manuel L.'
'S\'anchez, Luis J.'
'Valpuesta, Jos\'e E. V.'
'Carmona, Ernesto'

_publ_section_title
;
 Ethylene Coordination and Acetylene Dimerization at
 Tp&#x2032;IrIIICenters
;
_journal_issue 16
_journal_name_full Organometallics
_journal_page_first 4649
_journal_paper_doi 10.1021/om900541r
_journal_volume 28
_journal_year 2009
_chemical_formula_moiety 'C38 H42 B Ir N6, 0.5(C2 Cl6)'
_chemical_formula_sum 'C39 H42 B Cl3 Ir N6'
_chemical_formula_weight 904.15
_chemical_name_systematic
; 
 ? 
;
_space_group_IT_number 2
_symmetry_cell_setting triclinic
_symmetry_space_group_name_Hall '-P 1'
_symmetry_space_group_name_H-M 'P -1'
_atom_sites_solution_hydrogens geom
_atom_sites_solution_primary direct
_atom_sites_solution_secondary difmap
_audit_creation_method SHELXL-97
_cell_angle_alpha 91.789(2)
_cell_angle_beta 102.805(2)
_cell_angle_gamma 105.430(2)
_cell_formula_units_Z 2
_cell_length_a 8.8120(3)
_cell_length_b 11.2353(4)
_cell_length_c 18.9568(7)
_cell_measurement_reflns_used 9956
_cell_measurement_temperature 173(2)
_cell_measurement_theta_max 72.646
_cell_measurement_theta_min 4.551
_cell_volume 1756.05(11)
_computing_cell_refinement 'Bruker SMART'
_computing_data_collection 'Bruker SMART'
_computing_data_reduction 'Bruker SAINT'
_computing_molecular_graphics 'Bruker SHELXTL'
_computing_publication_material 'Bruker SHELXTL'
_computing_structure_refinement 'SHELXL-97 (Sheldrick, 1997)'
_computing_structure_solution 'SHELXS-97 (Sheldrick, 1990)'
_diffrn_ambient_temperature 173(2)
_diffrn_measured_fraction_theta_full 0.927
_diffrn_measured_fraction_theta_max 0.927
_diffrn_measurement_device_type 'CCD area detector'
_diffrn_measurement_method 'phi and omega scans'
_diffrn_radiation_monochromator graphite
_diffrn_radiation_source 'fine-focus sealed tube'
_diffrn_radiation_type MoK\a
_diffrn_radiation_wavelength 0.71073
_diffrn_reflns_av_R_equivalents 0.0208
_diffrn_reflns_av_sigmaI/netI 0.0237
_diffrn_reflns_limit_h_max 14
_diffrn_reflns_limit_h_min -14
_diffrn_reflns_limit_k_max 18
_diffrn_reflns_limit_k_min -18
_diffrn_reflns_limit_l_max 29
_diffrn_reflns_limit_l_min -31
_diffrn_reflns_number 54739
_diffrn_reflns_theta_full 36.36
_diffrn_reflns_theta_max 36.36
_diffrn_reflns_theta_min 2.21
_exptl_absorpt_coefficient_mu 4.070
_exptl_absorpt_correction_T_max 0.425
_exptl_absorpt_correction_T_min 0.283
_exptl_absorpt_correction_type multi-scan
_exptl_absorpt_process_details
;
 SADABS, Bruker (2006). APEX 2. Version 2.1. Bruker Analytical
 X-ray Solutions, Madison, Wisconsin, USA.
;
_exptl_crystal_colour colourless
_exptl_crystal_density_diffrn 1.710
_exptl_crystal_density_method 'not measured'
_exptl_crystal_description PRISM
_exptl_crystal_F_000 902
_exptl_crystal_size_max 0.30
_exptl_crystal_size_mid 0.25
_exptl_crystal_size_min 0.21
_refine_diff_density_max 4.617
_refine_diff_density_min -4.363
_refine_diff_density_rms 0.226
_refine_ls_extinction_method none
_refine_ls_goodness_of_fit_ref 1.119
_refine_ls_hydrogen_treatment constr
_refine_ls_matrix_type full
_refine_ls_number_parameters 458
_refine_ls_number_reflns 15854
_refine_ls_number_restraints 0
_refine_ls_restrained_S_all 1.119
_refine_ls_R_factor_all 0.0422
_refine_ls_R_factor_gt 0.0402
_refine_ls_shift/su_max 0.045
_refine_ls_shift/su_mean 0.000
_refine_ls_structure_factor_coef Fsqd
_refine_ls_weighting_details 'calc w=1/[\s^2^(Fo^2^)+(0.0533P)^2^+7.1601P] where P=(Fo^2^+2Fc^2^)/3'
_refine_ls_weighting_scheme calc
_refine_ls_wR_factor_gt 0.1061
_refine_ls_wR_factor_ref 0.1074
_reflns_number_gt 15167
_reflns_number_total 15854
_reflns_threshold_expression >2sigma(I)
_cod_data_source_file om900541r_si_001.cif
_cod_data_source_block 2
_cod_depositor_comments
;
The following automatic conversions were performed:

'_symmetry_cell_setting' value 'Triclinic' changed to 'triclinic'
according to /home/saulius/struct/CIF-dictionaries/cif_core.dic
dictionary named 'cif_core.dic' version 2.4.2 from 2011-04-26.

Automatic conversion script
Id: cif_fix_values 1715 2011-07-08 13:25:40Z adriana 
;
_cod_original_sg_symbol_H-M P-1
_cod_database_code 4069965

loop_
_symmetry_equiv_pos_as_xyz
'x, y, z'
'-x, -y, -z'

loop_
_atom_site_label
_atom_site_type_symbol
_atom_site_fract_x
_atom_site_fract_y
_atom_site_fract_z
_atom_site_U_iso_or_equiv
_atom_site_adp_type
_atom_site_occupancy
_atom_site_symmetry_multiplicity
_atom_site_calc_flag
_atom_site_refinement_flags
Ir1 Ir 0.705288(12) 0.652375(9) 0.744506(5) 0.01149(3) Uani 1 1 d .
N1 N 0.5463(3) 0.7389(2) 0.67759(14) 0.0148(4) Uani 1 1 d .
N2 N 0.4378(3) 0.7792(3) 0.70578(14) 0.0155(4) Uani 1 1 d .
N3 N 0.4954(3) 0.5633(2) 0.77520(14) 0.0140(4) Uani 1 1 d .
N4 N 0.4087(3) 0.6331(3) 0.79925(15) 0.0164(4) Uani 1 1 d .
N5 N 0.7372(3) 0.7846(2) 0.83973(14) 0.0141(4) Uani 1 1 d .
N6 N 0.6143(3) 0.8397(2) 0.83283(14) 0.0150(4) Uani 1 1 d .
B B 0.4434(4) 0.7720(3) 0.78687(19) 0.0162(5) Uani 1 1 d .
H H 0.3604 0.8077 0.8007 0.019 Uiso 1 1 calc R
C1 C 0.3175(4) 0.7931(3) 0.65206(18) 0.0210(6) Uani 1 1 d .
H1 H 0.2265 0.8189 0.6582 0.025 Uiso 1 1 calc R
C2 C 0.3488(4) 0.7635(4) 0.58621(19) 0.0233(6) Uani 1 1 d .
H2 H 0.2858 0.7659 0.5389 0.028 Uiso 1 1 calc R
C3 C 0.4946(4) 0.7288(3) 0.60454(17) 0.0173(5) Uani 1 1 d .
C4 C 0.5853(4) 0.6853(3) 0.55760(17) 0.0167(5) Uani 1 1 d .
C5 C 0.5934(4) 0.7340(3) 0.49046(18) 0.0204(5) Uani 1 1 d .
C6 C 0.6853(5) 0.6936(3) 0.44880(19) 0.0222(6) Uani 1 1 d .
H6 H 0.6924 0.7272 0.4039 0.027 Uiso 1 1 calc R
C7 C 0.7666(4) 0.6061(3) 0.47045(18) 0.0211(6) Uani 1 1 d .
C8 C 0.7549(4) 0.5572(3) 0.53674(18) 0.0194(5) Uani 1 1 d .
H8 H 0.8099 0.4970 0.5522 0.023 Uiso 1 1 calc R
C9 C 0.6646(4) 0.5943(3) 0.58094(16) 0.0160(5) Uani 1 1 d .
C10 C 0.5089(6) 0.8282(4) 0.4611(2) 0.0321(8) Uani 1 1 d .
H10A H 0.5633 0.8729 0.4259 0.048 Uiso 1 1 calc R
H10B H 0.5126 0.8871 0.5011 0.048 Uiso 1 1 calc R
H10C H 0.3957 0.7860 0.4371 0.048 Uiso 1 1 calc R
C11 C 0.8605(6) 0.5630(5) 0.4224(2) 0.0322(8) Uani 1 1 d .
H11A H 0.7983 0.5513 0.3717 0.048 Uiso 1 1 calc R
H11B H 0.8794 0.4843 0.4370 0.048 Uiso 1 1 calc R
H11C H 0.9647 0.6254 0.4272 0.048 Uiso 1 1 calc R
C12 C 0.6508(4) 0.5339(3) 0.64971(16) 0.0158(5) Uani 1 1 d .
H12A H 0.7237 0.4795 0.6571 0.019 Uiso 1 1 calc R
H12B H 0.5386 0.4801 0.6427 0.019 Uiso 1 1 calc R
C13 C 0.2980(4) 0.5601(3) 0.82990(19) 0.0200(5) Uani 1 1 d .
H13 H 0.2220 0.5862 0.8506 0.024 Uiso 1 1 calc R
C14 C 0.3133(4) 0.4408(3) 0.8262(2) 0.0210(6) Uani 1 1 d .
H14 H 0.2513 0.3702 0.8436 0.025 Uiso 1 1 calc R
C15 C 0.4403(4) 0.4461(3) 0.79127(17) 0.0159(5) Uani 1 1 d .
C16 C 0.5192(4) 0.3526(3) 0.77485(17) 0.0163(5) Uani 1 1 d .
C17 C 0.4291(4) 0.2281(3) 0.75052(18) 0.0192(5) Uani 1 1 d .
C18 C 0.5122(5) 0.1436(3) 0.7360(2) 0.0232(6) Uani 1 1 d .
H18 H 0.4529 0.0596 0.7207 0.028 Uiso 1 1 calc R
C19 C 0.6780(5) 0.1788(3) 0.7432(2) 0.0236(6) Uani 1 1 d .
C20 C 0.7653(4) 0.3023(3) 0.76694(19) 0.0206(5) Uani 1 1 d .
H20 H 0.8793 0.3269 0.7720 0.025 Uiso 1 1 calc R
C21 C 0.6893(4) 0.3902(3) 0.78345(17) 0.0166(5) Uani 1 1 d .
C22 C 0.2481(5) 0.1853(3) 0.7383(2) 0.0255(7) Uani 1 1 d .
H22A H 0.2056 0.1075 0.7066 0.038 Uiso 1 1 calc R
H22B H 0.2013 0.2486 0.7154 0.038 Uiso 1 1 calc R
H22C H 0.2192 0.1720 0.7851 0.038 Uiso 1 1 calc R
C23 C 0.7648(6) 0.0862(4) 0.7260(3) 0.0343(9) Uani 1 1 d .
H23A H 0.8008 0.0481 0.7702 0.051 Uiso 1 1 calc R
H23B H 0.8590 0.1287 0.7080 0.051 Uiso 1 1 calc R
H23C H 0.6907 0.0217 0.6888 0.051 Uiso 1 1 calc R
C24 C 0.7875(4) 0.5214(3) 0.80999(17) 0.0168(5) Uani 1 1 d .
H24A H 0.9024 0.5301 0.8102 0.020 Uiso 1 1 calc R
H24B H 0.7817 0.5396 0.8606 0.020 Uiso 1 1 calc R
C25 C 0.6599(4) 0.9415(3) 0.88046(17) 0.0169(5) Uani 1 1 d .
H25 H 0.5956 0.9954 0.8856 0.020 Uiso 1 1 calc R
C26 C 0.8150(4) 0.9543(3) 0.92040(18) 0.0187(5) Uani 1 1 d .
H26 H 0.8789 1.0180 0.9575 0.022 Uiso 1 1 calc R
C27 C 0.8584(4) 0.8527(3) 0.89429(16) 0.0145(4) Uani 1 1 d .
C28 C 1.0035(3) 0.8114(3) 0.92723(15) 0.0137(4) Uani 1 1 d .
C29 C 1.1573(4) 0.8718(3) 0.91764(16) 0.0148(4) Uani 1 1 d .
C30 C 1.2908(4) 0.8341(3) 0.95323(17) 0.0177(5) Uani 1 1 d .
H30 H 1.3950 0.8747 0.9463 0.021 Uiso 1 1 calc R
C31 C 1.2755(4) 0.7387(3) 0.99854(17) 0.0188(5) Uani 1 1 d .
C32 C 1.1226(4) 0.6824(3) 1.00988(17) 0.0188(5) Uani 1 1 d .
H32 H 1.1107 0.6182 1.0414 0.023 Uiso 1 1 calc R
C33 C 0.9863(4) 0.7188(3) 0.97571(16) 0.0153(5) Uani 1 1 d .
C34 C 1.1833(4) 0.9795(3) 0.87188(19) 0.0202(5) Uani 1 1 d .
H34A H 1.2995 1.0141 0.8755 0.030 Uiso 1 1 calc R
H34B H 1.1400 1.0436 0.8893 0.030 Uiso 1 1 calc R
H34C H 1.1271 0.9509 0.8211 0.030 Uiso 1 1 calc R
C35 C 1.4210(5) 0.6988(5) 1.0354(2) 0.0303(8) Uani 1 1 d .
H35A H 1.3872 0.6103 1.0422 0.046 Uiso 1 1 calc R
H35B H 1.4705 0.7468 1.0828 0.046 Uiso 1 1 calc R
H35C H 1.5000 0.7131 1.0053 0.046 Uiso 1 1 calc R
C36 C 0.8274(4) 0.6654(3) 0.99621(19) 0.0212(6) Uani 1 1 d .
H36A H 0.8291 0.5882 1.0186 0.032 Uiso 1 1 calc R
H36B H 0.7384 0.6483 0.9525 0.032 Uiso 1 1 calc R
H36C H 0.8117 0.7251 1.0308 0.032 Uiso 1 1 calc R
C37 C 0.9558(4) 0.7012(3) 0.74060(18) 0.0179(5) Uani 1 1 d .
H37A H 1.0364 0.7293 0.7876 0.021 Uiso 1 1 calc R
H37B H 0.9868 0.6461 0.7080 0.021 Uiso 1 1 calc R
C38 C 0.8852(4) 0.7900(3) 0.70780(18) 0.0173(5) Uani 1 1 d .
H38A H 0.8714 0.7907 0.6546 0.021 Uiso 1 1 calc R
H38B H 0.9211 0.8739 0.7341 0.021 Uiso 1 1 calc R
C39 C 0.9414(14) 0.9823(12) 0.5019(7) 0.097(3) Uani 1 1 d .
Cl1 Cl 0.8855(5) 1.0763(4) 0.56170(19) 0.1172(12) Uani 1 1 d .
Cl2 Cl 1.1131(6) 0.9401(5) 0.5464(2) 0.1457(18) Uani 1 1 d .
Cl3 Cl 0.9799(5) 1.0526(5) 0.4262(2) 0.1420(18) Uani 1 1 d .

loop_
_atom_site_aniso_label
_atom_site_aniso_U_11
_atom_site_aniso_U_22
_atom_site_aniso_U_33
_atom_site_aniso_U_23
_atom_site_aniso_U_13
_atom_site_aniso_U_12
Ir1 0.01119(5) 0.01188(5) 0.01175(5) 0.00036(3) 0.00197(3) 0.00454(3)
N1 0.0150(10) 0.0151(10) 0.0146(10) 0.0002(8) 0.0021(8) 0.0062(8)
N2 0.0150(10) 0.0177(10) 0.0151(10) 0.0013(8) 0.0020(8) 0.0083(8)
N3 0.0130(9) 0.0160(10) 0.0143(10) 0.0029(8) 0.0037(8) 0.0056(8)
N4 0.0140(9) 0.0188(11) 0.0174(11) 0.0011(9) 0.0043(8) 0.0061(8)
N5 0.0120(9) 0.0154(10) 0.0155(10) -0.0014(8) 0.0026(8) 0.0060(8)
N6 0.0140(9) 0.0161(10) 0.0162(10) -0.0003(8) 0.0029(8) 0.0071(8)
B 0.0145(12) 0.0187(13) 0.0173(13) 0.0010(11) 0.0037(10) 0.0079(11)
C1 0.0200(13) 0.0272(15) 0.0184(13) 0.0022(11) 0.0008(10) 0.0139(12)
C2 0.0238(14) 0.0302(16) 0.0177(13) 0.0021(12) -0.0006(11) 0.0154(13)
C3 0.0191(12) 0.0189(12) 0.0147(11) 0.0023(10) 0.0018(9) 0.0086(10)
C4 0.0187(12) 0.0172(12) 0.0146(11) 0.0015(10) 0.0036(9) 0.0061(10)
C5 0.0247(14) 0.0206(13) 0.0161(12) 0.0042(10) 0.0039(11) 0.0074(11)
C6 0.0264(15) 0.0235(14) 0.0168(13) 0.0042(11) 0.0068(11) 0.0057(12)
C7 0.0224(13) 0.0247(14) 0.0172(13) 0.0009(11) 0.0075(11) 0.0065(11)
C8 0.0214(13) 0.0212(13) 0.0171(12) 0.0012(10) 0.0057(10) 0.0076(11)
C9 0.0178(11) 0.0160(11) 0.0135(11) 0.0002(9) 0.0027(9) 0.0047(9)
C10 0.044(2) 0.035(2) 0.0250(17) 0.0149(15) 0.0112(16) 0.0216(18)
C11 0.036(2) 0.044(2) 0.0262(17) 0.0074(16) 0.0173(16) 0.0176(18)
C12 0.0215(12) 0.0137(11) 0.0128(11) -0.0028(9) 0.0043(9) 0.0062(9)
C13 0.0170(12) 0.0239(14) 0.0215(13) 0.0033(11) 0.0077(10) 0.0071(11)
C14 0.0199(13) 0.0233(14) 0.0239(14) 0.0077(12) 0.0107(11) 0.0077(11)
C15 0.0149(11) 0.0167(11) 0.0162(11) 0.0041(10) 0.0035(9) 0.0045(9)
C16 0.0190(12) 0.0156(11) 0.0152(11) 0.0047(9) 0.0042(9) 0.0056(9)
C17 0.0236(13) 0.0148(11) 0.0197(13) 0.0056(10) 0.0063(11) 0.0046(10)
C18 0.0307(16) 0.0138(12) 0.0257(15) 0.0061(11) 0.0093(13) 0.0048(11)
C19 0.0325(17) 0.0169(12) 0.0261(15) 0.0062(12) 0.0118(13) 0.0106(12)
C20 0.0235(14) 0.0185(13) 0.0240(14) 0.0063(11) 0.0086(11) 0.0104(11)
C21 0.0192(12) 0.0164(11) 0.0161(11) 0.0055(10) 0.0046(9) 0.0075(10)
C22 0.0235(14) 0.0207(14) 0.0299(17) 0.0076(13) 0.0067(13) 0.0014(12)
C23 0.042(2) 0.0195(15) 0.052(3) 0.0078(16) 0.025(2) 0.0151(15)
C24 0.0151(11) 0.0168(12) 0.0183(12) 0.0037(10) 0.0006(9) 0.0066(9)
C25 0.0172(11) 0.0179(12) 0.0174(12) -0.0008(10) 0.0041(9) 0.0085(10)
C26 0.0180(12) 0.0188(12) 0.0187(12) -0.0040(10) 0.0016(10) 0.0067(10)
C27 0.0146(10) 0.0158(11) 0.0132(10) -0.0012(9) 0.0024(9) 0.0054(9)
C28 0.0139(10) 0.0151(11) 0.0120(10) -0.0006(9) 0.0029(8) 0.0045(9)
C29 0.0155(11) 0.0165(11) 0.0127(10) 0.0007(9) 0.0037(9) 0.0044(9)
C30 0.0141(11) 0.0227(13) 0.0160(12) 0.0013(10) 0.0039(9) 0.0043(10)
C31 0.0174(12) 0.0256(14) 0.0148(11) 0.0031(11) 0.0024(9) 0.0093(11)
C32 0.0185(12) 0.0234(14) 0.0157(12) 0.0065(10) 0.0045(10) 0.0070(11)
C33 0.0151(11) 0.0171(11) 0.0140(11) 0.0020(9) 0.0044(9) 0.0042(9)
C34 0.0192(12) 0.0187(13) 0.0241(14) 0.0058(11) 0.0081(11) 0.0047(10)
C35 0.0199(14) 0.045(2) 0.0289(17) 0.0166(17) 0.0032(13) 0.0155(15)
C36 0.0194(13) 0.0239(14) 0.0221(14) 0.0054(12) 0.0101(11) 0.0043(11)
C37 0.0146(11) 0.0184(12) 0.0224(13) 0.0014(10) 0.0070(10) 0.0057(9)
C38 0.0156(11) 0.0164(12) 0.0195(12) 0.0015(10) 0.0058(10) 0.0027(9)
C39 0.089(8) 0.100(8) 0.098(8) 0.039(6) 0.031(7) 0.010(7)
Cl1 0.109(2) 0.169(3) 0.095(2) 0.009(2) 0.0241(18) 0.075(2)
Cl2 0.157(4) 0.211(5) 0.136(3) 0.077(3) 0.053(3) 0.141(4)
Cl3 0.139(3) 0.250(5) 0.096(2) 0.082(3) 0.055(2) 0.125(4)

loop_
_atom_type_symbol
_atom_type_description
_atom_type_scat_dispersion_real
_atom_type_scat_dispersion_imag
_atom_type_scat_source
C C 0.0033 0.0016 'International Tables Vol C Tables 4.2.6.8 and 6.1.1.4'
H H 0.0000 0.0000 'International Tables Vol C Tables 4.2.6.8 and 6.1.1.4'
B B 0.0013 0.0007 'International Tables Vol C Tables 4.2.6.8 and 6.1.1.4'
N N 0.0061 0.0033 'International Tables Vol C Tables 4.2.6.8 and 6.1.1.4'
Ir Ir -1.4442 7.9887 'International Tables Vol C Tables 4.2.6.8 and 6.1.1.4'
Cl Cl 0.1484 0.1585 'International Tables Vol C Tables 4.2.6.8 and 6.1.1.4'

loop_
_geom_angle_atom_site_label_1
_geom_angle_atom_site_label_2
_geom_angle_atom_site_label_3
_geom_angle
_geom_angle_site_symmetry_1
_geom_angle_site_symmetry_3
N3 Ir1 C12 94.17(12) . .
N3 Ir1 C24 79.46(11) . .
C12 Ir1 C24 92.08(12) . .
N3 Ir1 N1 82.33(10) . .
C12 Ir1 N1 82.31(11) . .
C24 Ir1 N1 160.50(12) . .
N3 Ir1 C37 158.75(12) . .
C12 Ir1 C37 88.81(13) . .
C24 Ir1 C37 79.41(12) . .
N1 Ir1 C37 118.91(12) . .
N3 Ir1 C38 161.93(11) . .
C12 Ir1 C38 92.48(12) . .
C24 Ir1 C38 117.08(12) . .
N1 Ir1 C38 81.94(11) . .
C37 Ir1 C38 38.04(12) . .
N3 Ir1 N5 82.74(10) . .
C12 Ir1 N5 173.32(11) . .
C24 Ir1 N5 93.16(11) . .
N1 Ir1 N5 91.40(10) . .
C37 Ir1 N5 96.22(11) . .
C38 Ir1 N5 88.82(11) . .
C3 N1 N2 107.4(2) . .
C3 N1 Ir1 129.8(2) . .
N2 N1 Ir1 119.32(19) . .
C1 N2 N1 110.2(3) . .
C1 N2 B 128.9(3) . .
N1 N2 B 119.1(2) . .
C15 N3 N4 108.3(2) . .
C15 N3 Ir1 131.2(2) . .
N4 N3 Ir1 118.8(2) . .
C13 N4 N3 109.0(3) . .
C13 N4 B 131.1(3) . .
N3 N4 B 119.9(2) . .
C27 N5 N6 106.1(2) . .
C27 N5 Ir1 138.4(2) . .
N6 N5 Ir1 112.70(18) . .
C25 N6 N5 110.1(2) . .
C25 N6 B 128.5(3) . .
N5 N6 B 120.3(2) . .
N2 B N6 110.3(3) . .
N2 B N4 106.3(3) . .
N6 B N4 108.1(2) . .
N2 B H 110.7 . .
N6 B H 110.7 . .
N4 B H 110.7 . .
N2 C1 C2 108.3(3) . .
N2 C1 H1 125.8 . .
C2 C1 H1 125.8 . .
C1 C2 C3 105.2(3) . .
C1 C2 H2 127.4 . .
C3 C2 H2 127.4 . .
N1 C3 C2 108.9(3) . .
N1 C3 C4 120.9(3) . .
C2 C3 C4 130.2(3) . .
C5 C4 C9 120.5(3) . .
C5 C4 C3 120.5(3) . .
C9 C4 C3 119.0(3) . .
C6 C5 C4 118.6(3) . .
C6 C5 C10 117.8(3) . .
C4 C5 C10 123.6(3) . .
C7 C6 C5 122.4(3) . .
C7 C6 H6 118.8 . .
C5 C6 H6 118.8 . .
C6 C7 C8 118.1(3) . .
C6 C7 C11 120.3(3) . .
C8 C7 C11 121.6(3) . .
C9 C8 C7 122.0(3) . .
C9 C8 H8 119.0 . .
C7 C8 H8 119.0 . .
C8 C9 C4 118.2(3) . .
C8 C9 C12 119.3(3) . .
C4 C9 C12 122.4(3) . .
C5 C10 H10A 109.5 . .
C5 C10 H10B 109.5 . .
H10A C10 H10B 109.5 . .
C5 C10 H10C 109.5 . .
H10A C10 H10C 109.5 . .
H10B C10 H10C 109.5 . .
C7 C11 H11A 109.5 . .
C7 C11 H11B 109.5 . .
H11A C11 H11B 109.5 . .
C7 C11 H11C 109.5 . .
H11A C11 H11C 109.5 . .
H11B C11 H11C 109.5 . .
C9 C12 Ir1 116.6(2) . .
C9 C12 H12A 108.1 . .
Ir1 C12 H12A 108.1 . .
C9 C12 H12B 108.1 . .
Ir1 C12 H12B 108.1 . .
H12A C12 H12B 107.3 . .
N4 C13 C14 108.7(3) . .
N4 C13 H13 125.6 . .
C14 C13 H13 125.6 . .
C13 C14 C15 105.6(3) . .
C13 C14 H14 127.2 . .
C15 C14 H14 127.2 . .
N3 C15 C14 108.3(3) . .
N3 C15 C16 119.6(3) . .
C14 C15 C16 131.9(3) . .
C21 C16 C17 120.4(3) . .
C21 C16 C15 118.1(3) . .
C17 C16 C15 121.5(3) . .
C18 C17 C16 118.5(3) . .
C18 C17 C22 119.4(3) . .
C16 C17 C22 122.1(3) . .
C19 C18 C17 122.0(3) . .
C19 C18 H18 119.0 . .
C17 C18 H18 119.0 . .
C18 C19 C20 118.8(3) . .
C18 C19 C23 121.0(4) . .
C20 C19 C23 120.2(4) . .
C21 C20 C19 121.7(3) . .
C21 C20 H20 119.1 . .
C19 C20 H20 119.1 . .
C20 C21 C16 118.5(3) . .
C20 C21 C24 120.2(3) . .
C16 C21 C24 121.3(3) . .
C17 C22 H22A 109.5 . .
C17 C22 H22B 109.5 . .
H22A C22 H22B 109.5 . .
C17 C22 H22C 109.5 . .
H22A C22 H22C 109.5 . .
H22B C22 H22C 109.5 . .
C19 C23 H23A 109.5 . .
C19 C23 H23B 109.5 . .
H23A C23 H23B 109.5 . .
C19 C23 H23C 109.5 . .
H23A C23 H23C 109.5 . .
H23B C23 H23C 109.5 . .
C21 C24 Ir1 112.4(2) . .
C21 C24 H24A 109.1 . .
Ir1 C24 H24A 109.1 . .
C21 C24 H24B 109.1 . .
Ir1 C24 H24B 109.1 . .
H24A C24 H24B 107.9 . .
N6 C25 C26 108.7(3) . .
N6 C25 H25 125.6 . .
C26 C25 H25 125.6 . .
C25 C26 C27 104.9(3) . .
C25 C26 H26 127.5 . .
C27 C26 H26 127.5 . .
N5 C27 C26 110.1(3) . .
N5 C27 C28 122.8(3) . .
C26 C27 C28 126.5(3) . .
C29 C28 C33 119.9(3) . .
C29 C28 C27 121.5(3) . .
C33 C28 C27 118.2(3) . .
C30 C29 C28 119.2(3) . .
C30 C29 C34 119.2(3) . .
C28 C29 C34 121.6(3) . .
C31 C30 C29 121.9(3) . .
C31 C30 H30 119.1 . .
C29 C30 H30 119.1 . .
C30 C31 C32 118.4(3) . .
C30 C31 C35 120.8(3) . .
C32 C31 C35 120.8(3) . .
C31 C32 C33 121.3(3) . .
C31 C32 H32 119.4 . .
C33 C32 H32 119.4 . .
C32 C33 C28 119.2(3) . .
C32 C33 C36 119.2(3) . .
C28 C33 C36 121.4(3) . .
C29 C34 H34A 109.5 . .
C29 C34 H34B 109.5 . .
H34A C34 H34B 109.5 . .
C29 C34 H34C 109.5 . .
H34A C34 H34C 109.5 . .
H34B C34 H34C 109.5 . .
C31 C35 H35A 109.5 . .
C31 C35 H35B 109.5 . .
H35A C35 H35B 109.5 . .
C31 C35 H35C 109.5 . .
H35A C35 H35C 109.5 . .
H35B C35 H35C 109.5 . .
C33 C36 H36A 109.5 . .
C33 C36 H36B 109.5 . .
H36A C36 H36B 109.5 . .
C33 C36 H36C 109.5 . .
H36A C36 H36C 109.5 . .
H36B C36 H36C 109.5 . .
C38 C37 Ir1 71.24(17) . .
C38 C37 H37A 116.5 . .
Ir1 C37 H37A 116.5 . .
C38 C37 H37B 116.5 . .
Ir1 C37 H37B 116.5 . .
H37A C37 H37B 113.5 . .
C37 C38 Ir1 70.72(18) . .
C37 C38 H38A 116.5 . .
Ir1 C38 H38A 116.5 . .
C37 C38 H38B 116.5 . .
Ir1 C38 H38B 116.5 . .
H38A C38 H38B 113.5 . .
C39 C39 Cl2 92.3(14) 2_776 2_776
C39 C39 Cl3 83.3(15) 2_776 2_776
Cl2 C39 Cl3 156.2(12) 2_776 2_776
C39 C39 Cl3 60.3(12) 2_776 .
Cl2 C39 Cl3 39.1(3) 2_776 .
Cl3 C39 Cl3 143.7(8) 2_776 .
C39 C39 Cl2 52.0(13) 2_776 .
Cl2 C39 Cl2 144.3(7) 2_776 .
Cl3 C39 Cl2 37.9(4) 2_776 .
Cl3 C39 Cl2 108.8(6) . .
C39 C39 Cl1 112.5(19) 2_776 .
Cl2 C39 Cl1 80.8(8) 2_776 .
Cl3 C39 Cl1 79.4(7) 2_776 .
Cl3 C39 Cl1 112.9(8) . .
Cl2 C39 Cl1 110.5(8) . .
C39 Cl1 Cl2 41.5(4) . 2_776
C39 Cl1 Cl3 44.9(4) . 2_776
Cl2 Cl1 Cl3 85.69(18) 2_776 2_776
Cl3 Cl2 C39 87.5(6) 2_776 2_776
Cl3 Cl2 C39 58.4(5) 2_776 .
C39 Cl2 C39 35.7(7) 2_776 .
Cl3 Cl2 Cl1 132.3(4) 2_776 2_776
C39 Cl2 Cl1 57.7(6) 2_776 2_776
C39 Cl2 Cl1 75.8(5) . 2_776
Cl2 Cl3 C39 83.7(6) 2_776 2_776
Cl2 Cl3 C39 53.5(5) 2_776 .
C39 Cl3 C39 36.3(8) 2_776 .
Cl2 Cl3 Cl1 127.8(4) 2_776 2_776
C39 Cl3 Cl1 55.7(6) 2_776 2_776
C39 Cl3 Cl1 75.5(5) . 2_776

loop_
_geom_bond_atom_site_label_1
_geom_bond_atom_site_label_2
_geom_bond_distance
_geom_bond_site_symmetry_2
Ir1 N3 2.071(3) .
Ir1 C12 2.088(3) .
Ir1 C24 2.125(3) .
Ir1 N1 2.129(3) .
Ir1 C37 2.147(3) .
Ir1 C38 2.154(3) .
Ir1 N5 2.220(3) .
N1 C3 1.349(4) .
N1 N2 1.358(4) .
N2 C1 1.344(4) .
N2 B 1.532(4) .
N3 C15 1.347(4) .
N3 N4 1.363(4) .
N4 C13 1.348(4) .
N4 B 1.545(5) .
N5 C27 1.349(4) .
N5 N6 1.368(3) .
N6 C25 1.347(4) .
N6 B 1.540(4) .
B H 1.0000 .
C1 C2 1.386(5) .
C1 H1 0.9500 .
C2 C3 1.414(5) .
C2 H2 0.9500 .
C3 C4 1.471(4) .
C4 C5 1.410(4) .
C4 C9 1.415(4) .
C5 C6 1.394(5) .
C5 C10 1.502(5) .
C6 C7 1.384(5) .
C6 H6 0.9500 .
C7 C8 1.401(5) .
C7 C11 1.506(5) .
C8 C9 1.400(4) .
C8 H8 0.9500 .
C9 C12 1.502(4) .
C10 H10A 0.9800 .
C10 H10B 0.9800 .
C10 H10C 0.9800 .
C11 H11A 0.9800 .
C11 H11B 0.9800 .
C11 H11C 0.9800 .
C12 H12A 0.9900 .
C12 H12B 0.9900 .
C13 C14 1.383(5) .
C13 H13 0.9500 .
C14 C15 1.412(4) .
C14 H14 0.9500 .
C15 C16 1.465(4) .
C16 C21 1.416(4) .
C16 C17 1.417(5) .
C17 C18 1.398(5) .
C17 C22 1.500(5) .
C18 C19 1.382(6) .
C18 H18 0.9500 .
C19 C20 1.399(5) .
C19 C23 1.512(5) .
C20 C21 1.396(4) .
C20 H20 0.9500 .
C21 C24 1.502(5) .
C22 H22A 0.9800 .
C22 H22B 0.9800 .
C22 H22C 0.9800 .
C23 H23A 0.9800 .
C23 H23B 0.9800 .
C23 H23C 0.9800 .
C24 H24A 0.9900 .
C24 H24B 0.9900 .
C25 C26 1.375(4) .
C25 H25 0.9500 .
C26 C27 1.406(4) .
C26 H26 0.9500 .
C27 C28 1.490(4) .
C28 C29 1.399(4) .
C28 C33 1.410(4) .
C29 C30 1.397(4) .
C29 C34 1.508(4) .
C30 C31 1.391(5) .
C30 H30 0.9500 .
C31 C32 1.395(5) .
C31 C35 1.504(5) .
C32 C33 1.401(4) .
C32 H32 0.9500 .
C33 C36 1.510(4) .
C34 H34A 0.9800 .
C34 H34B 0.9800 .
C34 H34C 0.9800 .
C35 H35A 0.9800 .
C35 H35B 0.9800 .
C35 H35C 0.9800 .
C36 H36A 0.9800 .
C36 H36B 0.9800 .
C36 H36C 0.9800 .
C37 C38 1.402(5) .
C37 H37A 0.9900 .
C37 H37B 0.9900 .
C38 H38A 0.9900 .
C38 H38B 0.9900 .
C39 C39 1.02(2) 2_776
C39 Cl2 1.380(13) 2_776
C39 Cl3 1.501(13) 2_776
C39 Cl3 1.715(11) .
C39 Cl2 1.751(14) .
C39 Cl1 1.759(15) .
Cl1 Cl2 2.054(6) 2_776
Cl1 Cl3 2.091(5) 2_776
Cl2 Cl3 1.082(5) 2_776
Cl2 C39 1.380(13) 2_776
Cl2 Cl1 2.054(6) 2_776
Cl3 Cl2 1.082(5) 2_776
Cl3 C39 1.501(13) 2_776
Cl3 Cl1 2.091(5) 2_776

loop_
_geom_torsion_atom_site_label_1
_geom_torsion_atom_site_label_2
_geom_torsion_atom_site_label_3
_geom_torsion_atom_site_label_4
_geom_torsion
_geom_torsion_site_symmetry_1
_geom_torsion_site_symmetry_4
N3 Ir1 N1 C3 -112.5(3) . .
C12 Ir1 N1 C3 -17.2(3) . .
C24 Ir1 N1 C3 -91.5(4) . .
C37 Ir1 N1 C3 67.1(3) . .
C38 Ir1 N1 C3 76.4(3) . .
N5 Ir1 N1 C3 165.0(3) . .
N3 Ir1 N1 N2 43.6(2) . .
C12 Ir1 N1 N2 138.9(2) . .
C24 Ir1 N1 N2 64.7(4) . .
C37 Ir1 N1 N2 -136.8(2) . .
C38 Ir1 N1 N2 -127.5(2) . .
N5 Ir1 N1 N2 -38.9(2) . .
C3 N1 N2 C1 0.8(4) . .
Ir1 N1 N2 C1 -160.2(2) . .
C3 N1 N2 B 166.5(3) . .
Ir1 N1 N2 B 5.5(4) . .
C12 Ir1 N3 C15 61.4(3) . .
C24 Ir1 N3 C15 -30.0(3) . .
N1 Ir1 N3 C15 143.0(3) . .
C37 Ir1 N3 C15 -36.1(5) . .
C38 Ir1 N3 C15 172.7(3) . .
N5 Ir1 N3 C15 -124.6(3) . .
C12 Ir1 N3 N4 -135.1(2) . .
C24 Ir1 N3 N4 133.6(2) . .
N1 Ir1 N3 N4 -53.4(2) . .
C37 Ir1 N3 N4 127.5(3) . .
C38 Ir1 N3 N4 -23.8(5) . .
N5 Ir1 N3 N4 39.0(2) . .
C15 N3 N4 C13 -0.5(3) . .
Ir1 N3 N4 C13 -167.6(2) . .
C15 N3 N4 B -178.8(3) . .
Ir1 N3 N4 B 14.1(4) . .
N3 Ir1 N5 C27 141.4(3) . .
C12 Ir1 N5 C27 -155.9(8) . .
C24 Ir1 N5 C27 62.4(3) . .
N1 Ir1 N5 C27 -136.5(3) . .
C37 Ir1 N5 C27 -17.2(3) . .
C38 Ir1 N5 C27 -54.6(3) . .
N3 Ir1 N5 N6 -61.0(2) . .
C12 Ir1 N5 N6 1.7(10) . .
C24 Ir1 N5 N6 -140.0(2) . .
N1 Ir1 N5 N6 21.1(2) . .
C37 Ir1 N5 N6 140.3(2) . .
C38 Ir1 N5 N6 103.0(2) . .
C27 N5 N6 C25 1.8(3) . .
Ir1 N5 N6 C25 -163.0(2) . .
C27 N5 N6 B -167.1(3) . .
Ir1 N5 N6 B 28.2(3) . .
C1 N2 B N6 -142.5(3) . .
N1 N2 B N6 54.8(4) . .
C1 N2 B N4 100.6(4) . .
N1 N2 B N4 -62.0(3) . .
C25 N6 B N2 116.0(3) . .
N5 N6 B N2 -77.4(3) . .
C25 N6 B N4 -128.2(3) . .
N5 N6 B N4 38.4(4) . .
C13 N4 B N2 -126.4(3) . .
N3 N4 B N2 51.4(3) . .
C13 N4 B N6 115.2(4) . .
N3 N4 B N6 -66.9(3) . .
N1 N2 C1 C2 -1.2(4) . .
B N2 C1 C2 -165.1(3) . .
N2 C1 C2 C3 1.0(4) . .
N2 N1 C3 C2 -0.2(4) . .
Ir1 N1 C3 C2 158.1(3) . .
N2 N1 C3 C4 -179.2(3) . .
Ir1 N1 C3 C4 -20.9(5) . .
C1 C2 C3 N1 -0.5(4) . .
C1 C2 C3 C4 178.4(3) . .
N1 C3 C4 C5 -145.1(3) . .
C2 C3 C4 C5 36.1(5) . .
N1 C3 C4 C9 34.7(5) . .
C2 C3 C4 C9 -144.1(4) . .
C9 C4 C5 C6 -2.0(5) . .
C3 C4 C5 C6 177.8(3) . .
C9 C4 C5 C10 178.3(4) . .
C3 C4 C5 C10 -1.9(5) . .
C4 C5 C6 C7 1.0(6) . .
C10 C5 C6 C7 -179.3(4) . .
C5 C6 C7 C8 0.1(6) . .
C5 C6 C7 C11 178.3(4) . .
C6 C7 C8 C9 -0.2(5) . .
C11 C7 C8 C9 -178.3(4) . .
C7 C8 C9 C4 -0.8(5) . .
C7 C8 C9 C12 177.2(3) . .
C5 C4 C9 C8 1.9(5) . .
C3 C4 C9 C8 -177.8(3) . .
C5 C4 C9 C12 -176.1(3) . .
C3 C4 C9 C12 4.2(5) . .
C8 C9 C12 Ir1 129.1(3) . .
C4 C9 C12 Ir1 -53.0(4) . .
N3 Ir1 C12 C9 130.4(2) . .
C24 Ir1 C12 C9 -150.0(2) . .
N1 Ir1 C12 C9 48.7(2) . .
C37 Ir1 C12 C9 -70.7(2) . .
C38 Ir1 C12 C9 -32.8(2) . .
N5 Ir1 C12 C9 68.3(10) . .
N3 N4 C13 C14 0.4(4) . .
B N4 C13 C14 178.4(3) . .
N4 C13 C14 C15 -0.1(4) . .
N4 N3 C15 C14 0.5(3) . .
Ir1 N3 C15 C14 165.4(2) . .
N4 N3 C15 C16 -176.6(3) . .
Ir1 N3 C15 C16 -11.7(4) . .
C13 C14 C15 N3 -0.2(4) . .
C13 C14 C15 C16 176.4(3) . .
N3 C15 C16 C21 36.2(4) . .
C14 C15 C16 C21 -140.1(4) . .
N3 C15 C16 C17 -143.3(3) . .
C14 C15 C16 C17 40.4(5) . .
C21 C16 C17 C18 0.6(5) . .
C15 C16 C17 C18 -179.9(3) . .
C21 C16 C17 C22 -177.9(3) . .
C15 C16 C17 C22 1.6(5) . .
C16 C17 C18 C19 -1.4(5) . .
C22 C17 C18 C19 177.2(3) . .
C17 C18 C19 C20 1.1(6) . .
C17 C18 C19 C23 -179.0(4) . .
C18 C19 C20 C21 0.0(5) . .
C23 C19 C20 C21 -179.8(4) . .
C19 C20 C21 C16 -0.8(5) . .
C19 C20 C21 C24 179.0(3) . .
C17 C16 C21 C20 0.5(4) . .
C15 C16 C21 C20 -179.1(3) . .
C17 C16 C21 C24 -179.3(3) . .
C15 C16 C21 C24 1.2(4) . .
C20 C21 C24 Ir1 124.0(3) . .
C16 C21 C24 Ir1 -56.2(3) . .
N3 Ir1 C24 C21 57.3(2) . .
C12 Ir1 C24 C21 -36.5(2) . .
N1 Ir1 C24 C21 36.1(5) . .
C37 Ir1 C24 C21 -124.9(2) . .
C38 Ir1 C24 C21 -130.4(2) . .
N5 Ir1 C24 C21 139.3(2) . .
N5 N6 C25 C26 -0.6(4) . .
B N6 C25 C26 167.1(3) . .
N6 C25 C26 C27 -0.8(4) . .
N6 N5 C27 C26 -2.3(3) . .
Ir1 N5 C27 C26 156.2(3) . .
N6 N5 C27 C28 169.4(3) . .
Ir1 N5 C27 C28 -32.1(5) . .
C25 C26 C27 N5 1.9(4) . .
C25 C26 C27 C28 -169.3(3) . .
N5 C27 C28 C29 111.3(3) . .
C26 C27 C28 C29 -78.5(4) . .
N5 C27 C28 C33 -76.2(4) . .
C26 C27 C28 C33 94.1(4) . .
C33 C28 C29 C30 3.8(4) . .
C27 C28 C29 C30 176.2(3) . .
C33 C28 C29 C34 -174.1(3) . .
C27 C28 C29 C34 -1.7(4) . .
C28 C29 C30 C31 -0.6(5) . .
C34 C29 C30 C31 177.4(3) . .
C29 C30 C31 C32 -1.9(5) . .
C29 C30 C31 C35 179.2(3) . .
C30 C31 C32 C33 1.1(5) . .
C35 C31 C32 C33 -179.9(4) . .
C31 C32 C33 C28 2.0(5) . .
C31 C32 C33 C36 -173.1(3) . .
C29 C28 C33 C32 -4.5(4) . .
C27 C28 C33 C32 -177.2(3) . .
C29 C28 C33 C36 170.6(3) . .
C27 C28 C33 C36 -2.2(4) . .
N3 Ir1 C37 C38 -166.0(3) . .
C12 Ir1 C37 C38 95.6(2) . .
C24 Ir1 C37 C38 -172.1(2) . .
N1 Ir1 C37 C38 15.0(2) . .
N5 Ir1 C37 C38 -80.04(19) . .
N3 Ir1 C38 C37 163.6(3) . .
C12 Ir1 C38 C37 -84.9(2) . .
C24 Ir1 C38 C37 8.7(2) . .
N1 Ir1 C38 C37 -166.8(2) . .
N5 Ir1 C38 C37 101.67(19) . .
C39 C39 Cl1 Cl2 88.7(16) 2_776 2_776
Cl3 C39 Cl1 Cl2 166.8(8) 2_776 2_776
Cl3 C39 Cl1 Cl2 22.7(4) . 2_776
Cl2 C39 Cl1 Cl2 144.8(8) . 2_776
C39 C39 Cl1 Cl3 -78.1(17) 2_776 2_776
Cl2 C39 Cl1 Cl3 -166.8(8) 2_776 2_776
Cl3 C39 Cl1 Cl3 -144.1(9) . 2_776
Cl2 C39 Cl1 Cl3 -22.0(4) . 2_776
C39 C39 Cl2 Cl3 140(2) 2_776 2_776
Cl2 C39 Cl2 Cl3 140(2) 2_776 2_776
Cl3 C39 Cl2 Cl3 161.4(10) . 2_776
Cl1 C39 Cl2 Cl3 36.9(6) . 2_776
Cl2 C39 Cl2 C39 0.000(4) 2_776 2_776
Cl3 C39 Cl2 C39 -140(2) 2_776 2_776
Cl3 C39 Cl2 C39 21.4(12) . 2_776
Cl1 C39 Cl2 C39 -103(2) . 2_776
C39 C39 Cl2 Cl1 -53.7(17) 2_776 2_776
Cl2 C39 Cl2 Cl1 -53.7(17) 2_776 2_776
Cl3 C39 Cl2 Cl1 166.3(7) 2_776 2_776
Cl3 C39 Cl2 Cl1 -32.3(7) . 2_776
Cl1 C39 Cl2 Cl1 -156.8(6) . 2_776
C39 C39 Cl3 Cl2 -141(2) 2_776 2_776
Cl3 C39 Cl3 Cl2 -141(2) 2_776 2_776
Cl2 C39 Cl3 Cl2 -160.2(10) . 2_776
Cl1 C39 Cl3 Cl2 -37.2(7) . 2_776
Cl2 C39 Cl3 C39 141(2) 2_776 2_776
Cl3 C39 Cl3 C39 0.000(2) 2_776 2_776
Cl2 C39 Cl3 C39 -19.3(11) . 2_776
Cl1 C39 Cl3 C39 103.7(19) . 2_776
C39 C39 Cl3 Cl1 51.0(16) 2_776 2_776
Cl2 C39 Cl3 Cl1 -168.1(7) 2_776 2_776
Cl3 C39 Cl3 Cl1 51.0(16) 2_776 2_776
Cl2 C39 Cl3 Cl1 31.7(7) . 2_776
Cl1 C39 Cl3 Cl1 154.7(7) . 2_776
